data_2233051
loop_
_publ_author_name
'Joo, Hea-Chung'
'Park, Ki-Min'
'Lee, Uk'

_publ_section_title
;
 Anhydrous pentaguanidinium dihydrogen nonavanado(IV)platinate(IV)
;
_journal_coeditor_code ZL2427
_journal_issue 12
_journal_name_full 'Acta Crystallographica Section E'
_journal_page_first m1801
_journal_page_last m1802
_journal_paper_doi 10.1107/S1600536811049166
_journal_volume 67
_journal_year 2011
_chemical_formula_iupac '(C H6 N3)5 [H2 Pt V9 O28]'
_chemical_formula_moiety '5(C H6 N3 +), H2 O28 Pt V9 5-'
_chemical_formula_sum 'C5 H32 N15 O28 Pt V9'
_chemical_formula_weight 1404.01
_chemical_name_systematic
;
pentaguanidinium dihydrogen nonavanado(IV)platinate(IV)
;
_space_group_IT_number 14
_symmetry_cell_setting monoclinic
_symmetry_space_group_name_Hall '-P 2yn'
_symmetry_space_group_name_H-M 'P 1 21/n 1'
_atom_sites_solution_hydrogens difmap
_atom_sites_solution_primary direct
_atom_sites_solution_secondary difmap
_cell_angle_alpha 90.00
_cell_angle_beta 91.1430(10)
_cell_angle_gamma 90.00
_cell_formula_units_Z 4
_cell_length_a 12.8861(3)
_cell_length_b 18.5137(5)
_cell_length_c 15.2299(4)
_cell_measurement_reflns_used 9860
_cell_measurement_temperature 147(2)
_cell_measurement_theta_max 28.29
_cell_measurement_theta_min 2.33
_cell_volume 3632.66(16)
_computing_cell_refinement '<i>SAINT</i> (Bruker, 2009)'
_computing_data_collection '<i>APEX2</i> (Bruker, 2009)'
_computing_data_reduction '<i>SAINT</i> (Bruker, 2009)'
_computing_molecular_graphics '<i>ORTEP-3</i> (Farrugia, 1997) and <i>DIAMOND</i> (Brandenburg, 1998)'
_computing_publication_material '<i>SHELXL97</i> (Sheldrick, 2008)'
_computing_structure_refinement '<i>SHELXL97</i> (Sheldrick, 2008)'
_computing_structure_solution '<i>SHELXS97</i> (Sheldrick, 2008)'
_diffrn_ambient_temperature 147(2)
_diffrn_detector_area_resol_mean 10.0
_diffrn_measured_fraction_theta_full 0.997
_diffrn_measured_fraction_theta_max 0.997
_diffrn_measurement_device_type 'Bruker SMART APEXII CCD'
_diffrn_measurement_method '\f and \w scans'
_diffrn_radiation_monochromator 'graphite multilayer'
_diffrn_radiation_source 'rotating anode'
_diffrn_radiation_type MoK\a
_diffrn_radiation_wavelength 0.71073
_diffrn_reflns_av_R_equivalents 0.0287
_diffrn_reflns_av_sigmaI/netI 0.0335
_diffrn_reflns_limit_h_max 17
_diffrn_reflns_limit_h_min -17
_diffrn_reflns_limit_k_max 20
_diffrn_reflns_limit_k_min -24
_diffrn_reflns_limit_l_max 19
_diffrn_reflns_limit_l_min -20
_diffrn_reflns_number 35027
_diffrn_reflns_theta_full 28.31
_diffrn_reflns_theta_max 28.31
_diffrn_reflns_theta_min 1.73
_diffrn_standards_number 0
_exptl_absorpt_coefficient_mu 6.153
_exptl_absorpt_correction_T_max 0.3054
_exptl_absorpt_correction_T_min 0.1868
_exptl_absorpt_correction_type multi-scan
_exptl_absorpt_process_details '(SADABS; Bruker, 2009)'
_exptl_crystal_colour 'dark brown'
_exptl_crystal_density_diffrn 2.567
_exptl_crystal_density_method 'not measured'
_exptl_crystal_description 'tetragonal prism'
_exptl_crystal_F_000 2704
_exptl_crystal_size_max 0.09
_exptl_crystal_size_mid 0.06
_exptl_crystal_size_min 0.05
_refine_diff_density_max 2.021
_refine_diff_density_min -0.749
_refine_ls_extinction_method none
_refine_ls_goodness_of_fit_ref 1.037
_refine_ls_hydrogen_treatment mixed
_refine_ls_matrix_type full
_refine_ls_number_parameters 531
_refine_ls_number_reflns 9026
_refine_ls_number_restraints 0
_refine_ls_restrained_S_all 1.037
_refine_ls_R_factor_all 0.0432
_refine_ls_R_factor_gt 0.0288
_refine_ls_shift/su_max 0.002
_refine_ls_shift/su_mean 0.000
_refine_ls_structure_factor_coef Fsqd
_refine_ls_weighting_details 'calc w=1/[\s^2^(Fo^2^)+(0.0349P)^2^+5.3131P] where P=(Fo^2^+2Fc^2^)/3'
_refine_ls_weighting_scheme calc
_refine_ls_wR_factor_gt 0.0676
_refine_ls_wR_factor_ref 0.0729
_reflns_number_gt 7369
_reflns_number_total 9026
_reflns_threshold_expression I>2\s(I)
_cod_data_source_file zl2427.cif
_cod_data_source_block I
_cod_original_cell_volume 3632.67(16)
_cod_original_sg_symbol_H-M 'P 21/n'
_cod_database_code 2233051
_cod_database_fobs_code 2233051

loop_
_symmetry_equiv_pos_as_xyz
'x, y, z'
'-x+1/2, y+1/2, -z+1/2'
'-x, -y, -z'
'x-1/2, -y-1/2, z-1/2'

loop_
_atom_site_type_symbol
_atom_site_label
_atom_site_fract_x
_atom_site_fract_y
_atom_site_fract_z
_atom_site_U_iso_or_equiv
_atom_site_adp_type
_atom_site_calc_flag
_atom_site_refinement_flags
_atom_site_occupancy
_atom_site_symmetry_multiplicity
Pt Pt1 0.542736(11) 0.577998(8) 0.369297(9) 0.01566(5) Uani d . 1 2
V V1 0.30209(5) 0.57189(4) 0.38280(4) 0.01817(14) Uani d . 1 2
V V2 0.78344(5) 0.58912(4) 0.36257(4) 0.02039(14) Uani d . 1 2
V V3 0.77187(5) 0.53187(4) 0.16922(4) 0.02286(15) Uani d . 1 2
V V4 0.53009(5) 0.52416(3) 0.17333(4) 0.01602(13) Uani d . 1 2
V V5 0.29080(5) 0.51648(4) 0.18896(4) 0.02100(14) Uani d . 1 2
V V6 0.40522(5) 0.66390(4) 0.23543(4) 0.01871(14) Uani d . 1 2
V V7 0.64474(5) 0.67109(4) 0.22351(4) 0.01951(14) Uani d . 1 2
V V8 0.66979(5) 0.44125(3) 0.31842(4) 0.01746(14) Uani d . 1 2
V V9 0.42847(5) 0.43285(3) 0.32721(4) 0.01673(13) Uani d . 1 2
O O1 0.43349(19) 0.54929(14) 0.28217(15) 0.0164(5) Uani d . 1 2
O O2 0.63984(19) 0.55714(13) 0.27333(16) 0.0162(5) Uani d . 1 2
O O3 0.53101(19) 0.67636(13) 0.31501(16) 0.0176(5) Uani d . 1 2
O O4 0.55291(18) 0.47198(13) 0.39721(16) 0.0148(5) Uani d . 1 2
O O5 0.52143(19) 0.62722(14) 0.16275(15) 0.0179(5) Uani d . 1 2
O O6 0.54281(19) 0.43699(13) 0.23975(16) 0.0170(5) Uani d . 1 2
O O7 0.6651(2) 0.60548(16) 0.44559(18) 0.0190(6) Uani d . 1 2
H H7 0.683(5) 0.582(3) 0.481(4) 0.06(2) Uiso d . 1 2
O O8 0.4300(2) 0.59913(15) 0.45402(18) 0.0175(6) Uani d . 1 2
H H8 0.435(6) 0.572(4) 0.492(5) 0.10(3) Uiso d . 1 2
O O9 0.8507(2) 0.56308(15) 0.26057(18) 0.0238(6) Uani d . 1 2
O O10 0.6318(2) 0.51241(14) 0.10732(16) 0.0203(6) Uani d . 1 2
O O11 0.4210(2) 0.50265(14) 0.11669(16) 0.0208(6) Uani d . 1 2
O O12 0.22238(19) 0.54062(14) 0.28785(17) 0.0200(6) Uani d . 1 2
O O13 0.32205(19) 0.66140(14) 0.33012(16) 0.0191(6) Uani d . 1 2
O O14 0.3137(2) 0.61527(15) 0.16496(17) 0.0217(6) Uani d . 1 2
O O15 0.7300(2) 0.63003(15) 0.14740(17) 0.0228(6) Uani d . 1 2
O O16 0.7424(2) 0.67589(14) 0.31362(17) 0.0214(6) Uani d . 1 2
O O17 0.76362(19) 0.48980(14) 0.38500(16) 0.0196(6) Uani d . 1 2
O O18 0.7499(2) 0.44365(15) 0.21814(17) 0.0228(6) Uani d . 1 2
O O19 0.34106(19) 0.47514(14) 0.40544(16) 0.0185(5) Uani d . 1 2
O O20 0.3327(2) 0.42802(14) 0.23860(17) 0.0206(6) Uani d . 1 2
O O21 0.2156(2) 0.58921(15) 0.45354(18) 0.0246(6) Uani d . 1 2
O O22 0.8783(2) 0.61015(16) 0.42779(18) 0.0266(6) Uani d . 1 2
O O23 0.8536(2) 0.51757(17) 0.09315(18) 0.0314(7) Uani d . 1 2
O O24 0.2018(2) 0.49432(17) 0.12069(19) 0.0316(7) Uani d . 1 2
O O25 0.3944(2) 0.74581(15) 0.20034(17) 0.0264(6) Uani d . 1 2
O O26 0.6351(2) 0.75336(15) 0.18928(18) 0.0262(6) Uani d . 1 2
O O27 0.6792(2) 0.35837(15) 0.34966(18) 0.0246(6) Uani d . 1 2
O O28 0.4378(2) 0.35126(15) 0.36174(18) 0.0244(6) Uani d . 1 2
C C1 0.0305(3) 0.4275(2) 0.3703(3) 0.0292(10) Uani d . 1 2
N N1 -0.0557(3) 0.3905(2) 0.3781(3) 0.0364(9) Uani d . 1 2
H H1A -0.0581 0.3449 0.3620 0.044 Uiso calc R 1 2
H H1B -0.1112 0.4113 0.3994 0.044 Uiso calc R 1 2
N N2 0.1144(3) 0.3970(2) 0.3384(3) 0.0491(12) Uani d . 1 2
H H2A 0.1129 0.3514 0.3221 0.059 Uiso calc R 1 2
H H2B 0.1718 0.4223 0.3335 0.059 Uiso calc R 1 2
N N3 0.0348(3) 0.4953(2) 0.3973(3) 0.0426(10) Uani d . 1 2
H H3A -0.0201 0.5155 0.4204 0.051 Uiso calc R 1 2
H H3B 0.0925 0.5202 0.3922 0.051 Uiso calc R 1 2
C C2 0.0401(3) 0.6765(2) 0.1762(3) 0.0333(10) Uani d . 1 2
N N4 -0.0499(3) 0.7121(2) 0.1651(3) 0.0395(10) Uani d . 1 2
H H4A -0.1081 0.6928 0.1832 0.047 Uiso calc R 1 2
H H4B -0.0507 0.7548 0.1397 0.047 Uiso calc R 1 2
N N5 0.1275(3) 0.7054(2) 0.1472(3) 0.0427(11) Uani d . 1 2
H H5A 0.1865 0.6819 0.1534 0.051 Uiso calc R 1 2
H H5B 0.1262 0.7482 0.1219 0.051 Uiso calc R 1 2
N N6 0.0416(3) 0.6132(2) 0.2138(3) 0.0480(12) Uani d . 1 2
H H6A 0.1005 0.5896 0.2201 0.058 Uiso calc R 1 2
H H6B -0.0164 0.5942 0.2329 0.058 Uiso calc R 1 2
C C3 0.3111(4) 0.3016(2) 0.0616(3) 0.0318(10) Uani d . 1 2
N N7 0.2769(3) 0.2520(2) 0.0042(2) 0.0444(11) Uani d . 1 2
H H7A 0.2482 0.2120 0.0231 0.053 Uiso calc R 1 2
H H7B 0.2832 0.2595 -0.0526 0.053 Uiso calc R 1 2
N N8 0.3014(3) 0.2900(2) 0.1461(2) 0.0404(10) Uani d . 1 2
H H8A 0.3233 0.3225 0.1843 0.048 Uiso calc R 1 2
H H8B 0.2729 0.2497 0.1645 0.048 Uiso calc R 1 2
N N9 0.3535(4) 0.3616(2) 0.0331(2) 0.0456(11) Uani d . 1 2
H H9A 0.3757 0.3945 0.0707 0.055 Uiso calc R 1 2
H H9B 0.3597 0.3689 -0.0237 0.055 Uiso calc R 1 2
C C4 0.5247(4) 0.8411(3) 0.4233(3) 0.0425(12) Uani d . 1 2
N N10 0.4694(4) 0.7839(2) 0.4415(3) 0.0556(13) Uani d . 1 2
H H10A 0.4826 0.7424 0.4158 0.067 Uiso calc R 1 2
H H10B 0.4190 0.7869 0.4795 0.067 Uiso calc R 1 2
N N11 0.5065(4) 0.9033(3) 0.4640(3) 0.0655(16) Uani d . 1 2
H H11A 0.4573 0.9060 0.5031 0.079 Uiso calc R 1 2
H H11B 0.5437 0.9418 0.4518 0.079 Uiso calc R 1 2
N N12 0.6001(4) 0.8374(3) 0.3668(3) 0.0661(16) Uani d . 1 2
H H12A 0.6139 0.7961 0.3408 0.079 Uiso calc R 1 2
H H12B 0.6368 0.8761 0.3550 0.079 Uiso calc R 1 2
C C5 0.6277(5) 0.3113(3) 0.0507(3) 0.0429(13) Uani d . 1 2
N N13 0.6377(4) 0.3018(2) 0.1358(3) 0.0543(13) Uani d . 1 2
H H13A 0.6369 0.3392 0.1714 0.065 Uiso calc R 1 2
H H13B 0.6452 0.2579 0.1573 0.065 Uiso calc R 1 2
N N14 0.6164(4) 0.3759(2) 0.0178(2) 0.0523(13) Uani d . 1 2
H H14A 0.6154 0.4138 0.0528 0.063 Uiso calc R 1 2
H H14B 0.6097 0.3817 -0.0394 0.063 Uiso calc R 1 2
N N15 0.6325(5) 0.2548(2) -0.0020(3) 0.085(2) Uani d . 1 2
H H15A 0.6281 0.2608 -0.0593 0.102 Uiso calc R 1 2
H H15B 0.6401 0.2112 0.0202 0.102 Uiso calc R 1 2

loop_
_atom_site_aniso_label
_atom_site_aniso_U_11
_atom_site_aniso_U_22
_atom_site_aniso_U_33
_atom_site_aniso_U_12
_atom_site_aniso_U_13
_atom_site_aniso_U_23
Pt1 0.01953(8) 0.01330(8) 0.01412(7) 0.00077(6) -0.00017(5) 0.00008(6)
V1 0.0179(3) 0.0203(4) 0.0163(3) 0.0029(3) -0.0006(2) -0.0005(3)
V2 0.0192(3) 0.0218(4) 0.0201(3) -0.0011(3) -0.0010(3) -0.0034(3)
V3 0.0228(3) 0.0259(4) 0.0200(3) -0.0002(3) 0.0048(3) -0.0037(3)
V4 0.0198(3) 0.0153(3) 0.0130(3) 0.0006(2) -0.0003(2) -0.0014(2)
V5 0.0207(3) 0.0236(4) 0.0186(3) 0.0002(3) -0.0039(3) -0.0023(3)
V6 0.0240(3) 0.0144(3) 0.0177(3) 0.0029(3) -0.0027(3) 0.0025(3)
V7 0.0247(3) 0.0151(3) 0.0188(3) -0.0024(3) 0.0025(3) 0.0018(3)
V8 0.0191(3) 0.0148(3) 0.0185(3) 0.0024(2) -0.0001(2) -0.0004(2)
V9 0.0192(3) 0.0124(3) 0.0186(3) -0.0006(2) -0.0003(2) 0.0004(2)
O1 0.0196(13) 0.0152(13) 0.0142(12) 0.0014(10) -0.0025(10) -0.0002(10)
O2 0.0193(13) 0.0152(13) 0.0143(12) 0.0001(10) 0.0028(10) 0.0004(10)
O3 0.0234(13) 0.0134(14) 0.0158(12) 0.0008(10) -0.0003(10) 0.0006(10)
O4 0.0167(12) 0.0118(13) 0.0158(12) 0.0018(10) -0.0018(10) 0.0007(10)
O5 0.0251(14) 0.0149(14) 0.0136(12) 0.0003(11) -0.0013(10) 0.0029(10)
O6 0.0207(13) 0.0150(14) 0.0153(12) -0.0005(10) -0.0024(10) -0.0033(10)
O7 0.0231(14) 0.0194(15) 0.0142(13) -0.0022(11) -0.0032(11) -0.0002(12)
O8 0.0196(13) 0.0180(14) 0.0149(13) 0.0005(11) -0.0009(10) -0.0001(11)
O9 0.0218(14) 0.0248(16) 0.0249(14) -0.0007(11) 0.0031(11) -0.0016(12)
O10 0.0272(14) 0.0189(14) 0.0147(12) 0.0017(11) 0.0031(11) -0.0012(11)
O11 0.0281(14) 0.0189(15) 0.0154(13) 0.0003(11) -0.0021(11) -0.0006(11)
O12 0.0194(13) 0.0189(15) 0.0216(13) 0.0015(11) -0.0032(11) 0.0003(11)
O13 0.0225(13) 0.0164(14) 0.0182(13) 0.0054(11) -0.0022(10) 0.0001(11)
O14 0.0241(14) 0.0205(15) 0.0201(13) 0.0022(11) -0.0046(11) 0.0010(11)
O15 0.0280(15) 0.0220(15) 0.0186(13) -0.0042(12) 0.0044(11) -0.0002(11)
O16 0.0230(14) 0.0189(15) 0.0223(14) -0.0037(11) 0.0008(11) -0.0016(11)
O17 0.0194(13) 0.0204(15) 0.0189(13) 0.0016(11) -0.0013(10) -0.0019(11)
O18 0.0237(14) 0.0227(15) 0.0221(14) 0.0035(11) 0.0022(11) -0.0043(12)
O19 0.0202(13) 0.0168(14) 0.0183(13) 0.0008(10) 0.0002(10) 0.0017(11)
O20 0.0227(14) 0.0187(15) 0.0204(13) -0.0014(11) -0.0029(11) -0.0007(11)
O21 0.0217(14) 0.0289(17) 0.0235(14) 0.0026(12) 0.0033(11) -0.0014(12)
O22 0.0227(14) 0.0270(16) 0.0298(15) 0.0001(12) -0.0026(12) -0.0061(13)
O23 0.0305(16) 0.0401(19) 0.0238(15) -0.0005(14) 0.0083(12) -0.0053(14)
O24 0.0302(16) 0.0362(19) 0.0279(15) -0.0004(14) -0.0098(13) -0.0047(14)
O25 0.0356(16) 0.0198(15) 0.0235(14) 0.0047(12) -0.0037(12) 0.0046(12)
O26 0.0352(16) 0.0154(15) 0.0280(15) -0.0031(12) 0.0031(12) 0.0029(12)
O27 0.0257(14) 0.0180(15) 0.0299(15) 0.0038(11) -0.0010(12) 0.0001(12)
O28 0.0285(15) 0.0156(15) 0.0293(15) 0.0004(11) 0.0015(12) 0.0022(12)
C1 0.026(2) 0.022(2) 0.039(2) -0.0003(18) -0.0003(18) 0.0003(19)
N1 0.0246(19) 0.027(2) 0.057(3) -0.0022(16) -0.0011(17) -0.0084(19)
N2 0.039(2) 0.021(2) 0.089(4) -0.0033(18) 0.025(2) -0.006(2)
N3 0.027(2) 0.023(2) 0.077(3) 0.0018(16) 0.001(2) -0.008(2)
C2 0.023(2) 0.028(3) 0.050(3) 0.0027(18) 0.001(2) 0.002(2)
N4 0.0244(19) 0.029(2) 0.065(3) 0.0039(16) 0.0051(18) 0.008(2)
N5 0.0214(19) 0.030(2) 0.077(3) 0.0020(16) 0.0051(19) 0.008(2)
N6 0.0207(19) 0.043(3) 0.080(3) 0.0048(18) 0.005(2) 0.025(2)
C3 0.049(3) 0.025(2) 0.021(2) -0.006(2) -0.0003(19) -0.0023(18)
N7 0.084(3) 0.029(2) 0.0205(18) -0.022(2) 0.0038(19) -0.0022(16)
N8 0.067(3) 0.034(2) 0.0209(18) -0.024(2) 0.0022(18) -0.0029(17)
N9 0.088(3) 0.025(2) 0.024(2) -0.019(2) 0.005(2) -0.0013(17)
C4 0.059(3) 0.031(3) 0.038(3) -0.001(2) 0.001(2) -0.008(2)
N10 0.065(3) 0.040(3) 0.062(3) -0.014(2) 0.014(2) -0.019(2)
N11 0.081(4) 0.036(3) 0.082(4) -0.010(2) 0.040(3) -0.021(3)
N12 0.094(4) 0.043(3) 0.064(3) -0.012(3) 0.039(3) -0.024(2)
C5 0.083(4) 0.024(3) 0.022(2) 0.002(2) -0.001(2) 0.0014(19)
N13 0.111(4) 0.027(2) 0.024(2) 0.011(2) -0.010(2) 0.0010(18)
N14 0.120(4) 0.019(2) 0.0175(19) 0.011(2) -0.003(2) 0.0009(16)
N15 0.211(7) 0.017(2) 0.027(2) 0.014(3) -0.008(3) 0.0019(19)

loop_
_atom_type_symbol
_atom_type_description
_atom_type_scat_dispersion_real
_atom_type_scat_dispersion_imag
_atom_type_scat_source
C C 0.0033 0.0016 'International Tables Vol C Tables 4.2.6.8 and 6.1.1.4'
H H 0.0000 0.0000 'International Tables Vol C Tables 4.2.6.8 and 6.1.1.4'
N N 0.0061 0.0033 'International Tables Vol C Tables 4.2.6.8 and 6.1.1.4'
O O 0.0106 0.0060 'International Tables Vol C Tables 4.2.6.8 and 6.1.1.4'
V V 0.3005 0.5294 'International Tables Vol C Tables 4.2.6.8 and 6.1.1.4'
Pt Pt -1.7033 8.3905 'International Tables Vol C Tables 4.2.6.8 and 6.1.1.4'

loop_
_geom_angle_atom_site_label_1
_geom_angle_atom_site_label_2
_geom_angle_atom_site_label_3
_geom_angle_site_symmetry_3
_geom_angle
O2 Pt1 O1 . 84.53(10)
O2 Pt1 O8 . 172.49(11)
O1 Pt1 O8 . 88.24(10)
O2 Pt1 O3 . 85.20(10)
O1 Pt1 O3 . 85.47(10)
O8 Pt1 O3 . 92.21(11)
O2 Pt1 O7 . 88.64(11)
O1 Pt1 O7 . 173.15(10)
O8 Pt1 O7 . 98.57(11)
O3 Pt1 O7 . 93.47(11)
O2 Pt1 O4 . 85.77(10)
O1 Pt1 O4 . 85.55(10)
O8 Pt1 O4 . 95.72(10)
O3 Pt1 O4 . 167.82(10)
O7 Pt1 O4 . 94.47(11)
O2 Pt1 V6 . 88.63(7)
O1 Pt1 V6 . 46.58(7)
O8 Pt1 V6 . 84.91(8)
O3 Pt1 V6 . 39.48(7)
O7 Pt1 V6 . 132.91(9)
O4 Pt1 V6 . 132.13(7)
O2 Pt1 V2 . 49.00(8)
O1 Pt1 V2 . 133.53(7)
O8 Pt1 V2 . 138.17(8)
O3 Pt1 V2 . 89.62(7)
O7 Pt1 V2 . 39.63(8)
O4 Pt1 V2 . 90.61(7)
V6 Pt1 V2 . 119.971(17)
O2 Pt1 V1 . 133.33(8)
O1 Pt1 V1 . 48.80(7)
O8 Pt1 V1 . 39.44(8)
O3 Pt1 V1 . 89.61(7)
O7 Pt1 V1 . 138.01(8)
O4 Pt1 V1 . 90.65(7)
V6 Pt1 V1 . 60.459(17)
V2 Pt1 V1 . 177.448(17)
O2 Pt1 V8 . 46.88(7)
O1 Pt1 V8 . 89.16(7)
O8 Pt1 V8 . 135.23(8)
O3 Pt1 V8 . 132.08(7)
O7 Pt1 V8 . 86.53(8)
O4 Pt1 V8 . 39.54(7)
V6 Pt1 V8 . 123.136(17)
V2 Pt1 V8 . 61.145(17)
V1 Pt1 V8 . 120.993(17)
O2 Pt1 V7 . 45.71(7)
O1 Pt1 V7 . 88.59(7)
O8 Pt1 V7 . 132.24(8)
O3 Pt1 V7 . 40.03(7)
O7 Pt1 V7 . 86.26(8)
O4 Pt1 V7 . 131.48(7)
V6 Pt1 V7 . 59.613(17)
V2 Pt1 V7 . 60.396(18)
V1 Pt1 V7 . 120.068(17)
V8 Pt1 V7 . 92.341(17)
O2 Pt1 V9 . 89.03(7)
O1 Pt1 V9 . 46.24(7)
O8 Pt1 V9 . 87.44(8)
O3 Pt1 V9 . 131.71(7)
O7 Pt1 V9 . 134.34(9)
O4 Pt1 V9 . 39.90(7)
V6 Pt1 V9 . 92.592(17)
V2 Pt1 V9 . 121.067(17)
V1 Pt1 V9 . 61.082(17)
V8 Pt1 V9 . 59.923(16)
V7 Pt1 V9 . 122.162(17)
O21 V1 O12 . 101.90(13)
O21 V1 O13 . 102.48(13)
O12 V1 O13 . 91.21(12)
O21 V1 O19 . 104.68(13)
O12 V1 O19 . 89.28(12)
O13 V1 O19 . 152.12(11)
O21 V1 O8 . 99.23(13)
O12 V1 O8 . 158.87(11)
O13 V1 O8 . 83.73(12)
O19 V1 O8 . 85.85(12)
O21 V1 O1 . 177.76(13)
O12 V1 O1 . 80.22(10)
O13 V1 O1 . 76.66(10)
O19 V1 O1 . 75.96(10)
O8 V1 O1 . 78.65(10)
O21 V1 Pt1 . 138.24(11)
O12 V1 Pt1 . 119.86(8)
O13 V1 Pt1 . 78.04(8)
O19 V1 Pt1 . 77.59(8)
O8 V1 Pt1 . 39.01(7)
O1 V1 Pt1 . 39.65(6)
O21 V1 V5 . 133.06(11)
O12 V1 V5 . 31.18(8)
O13 V1 V5 . 83.65(8)
O19 V1 V5 . 82.44(8)
O8 V1 V5 . 127.69(8)
O1 V1 V5 . 49.05(6)
Pt1 V1 V5 . 88.695(19)
O21 V1 V6 . 133.24(11)
O12 V1 V6 . 81.20(8)
O13 V1 V6 . 31.05(8)
O19 V1 V6 . 122.06(8)
O8 V1 V6 . 84.01(8)
O1 V1 V6 . 46.11(6)
Pt1 V1 V6 . 59.733(16)
V5 V1 V6 . 60.96(2)
O21 V1 V9 . 135.39(11)
O12 V1 V9 . 79.48(8)
O13 V1 V9 . 122.12(8)
O19 V1 V9 . 31.04(7)
O8 V1 V9 . 85.87(8)
O1 V1 V9 . 45.48(6)
Pt1 V1 V9 . 59.623(16)
V5 V1 V9 . 59.72(2)
V6 V1 V9 . 91.30(2)
O21 V1 V4 . 176.81(11)
O12 V1 V4 . 75.10(8)
O13 V1 V4 . 76.69(8)
O19 V1 V4 . 76.51(7)
O8 V1 V4 . 83.77(7)
O1 V1 V4 . 5.14(6)
Pt1 V1 V4 . 44.779(11)
V5 V1 V4 . 43.920(16)
V6 V1 V4 . 45.732(16)
V9 V1 V4 . 45.584(16)
O22 V2 O16 . 104.30(14)
O22 V2 O9 . 102.60(13)
O16 V2 O9 . 91.29(12)
O22 V2 O17 . 103.18(14)
O16 V2 O17 . 151.97(12)
O9 V2 O17 . 88.03(12)
O22 V2 O7 . 98.69(13)
O16 V2 O7 . 84.76(12)
O9 V2 O7 . 158.66(12)
O17 V2 O7 . 85.78(11)
O22 V2 O2 . 177.18(12)
O16 V2 O2 . 76.68(10)
O9 V2 O2 . 79.97(11)
O17 V2 O2 . 75.62(10)
O7 V2 O2 . 78.71(10)
O22 V2 Pt1 . 137.88(10)
O16 V2 Pt1 . 78.07(8)
O9 V2 Pt1 . 119.48(9)
O17 V2 Pt1 . 77.95(8)
O7 V2 Pt1 . 39.20(8)
O2 V2 Pt1 . 39.51(6)
O22 V2 V3 . 133.20(10)
O16 V2 V3 . 84.65(8)
O9 V2 V3 . 30.64(9)
O17 V2 V3 . 80.59(8)
O7 V2 V3 . 128.03(8)
O2 V2 V3 . 49.34(6)
Pt1 V2 V3 . 88.84(2)
O22 V2 V7 . 135.75(11)
O16 V2 V7 . 31.83(8)
O9 V2 V7 . 80.20(9)
O17 V2 V7 . 121.07(8)
O7 V2 V7 . 85.58(9)
O2 V2 V7 . 45.54(6)
Pt1 V2 V7 . 59.949(17)
V3 V2 V7 . 60.84(2)
O22 V2 V8 . 133.04(11)
O16 V2 V8 . 122.62(9)
O9 V2 V8 . 79.61(9)
O17 V2 V8 . 30.01(8)
O7 V2 V8 . 84.89(8)
O2 V2 V8 . 45.95(6)
Pt1 V2 V8 . 59.566(16)
V3 V2 V8 . 59.67(2)
V7 V2 V8 . 91.15(2)
O22 V2 V4 . 177.21(10)
O16 V2 V4 . 76.96(8)
O9 V2 V4 . 74.81(9)
O17 V2 V4 . 75.84(8)
O7 V2 V4 . 83.87(8)
O2 V2 V4 . 5.16(6)
Pt1 V2 V4 . 44.673(12)
V3 V2 V4 . 44.184(16)
V7 V2 V4 . 45.295(17)
V8 V2 V4 . 45.861(16)
O23 V3 O9 . 104.06(14)
O23 V3 O18 . 104.91(14)
O9 V3 O18 . 93.52(13)
O23 V3 O15 . 102.55(14)
O9 V3 O15 . 88.98(12)
O18 V3 O15 . 150.91(11)
O23 V3 O10 . 102.92(13)
O9 V3 O10 . 152.70(11)
O18 V3 O10 . 83.57(12)
O15 V3 O10 . 81.10(11)
O23 V3 O2 . 175.10(13)
O9 V3 O2 . 79.80(10)
O18 V3 O2 . 77.65(10)
O15 V3 O2 . 74.29(10)
O10 V3 O2 . 73.05(9)
O23 V3 V4 . 132.64(11)
O9 V3 V4 . 123.15(9)
O18 V3 V4 . 77.73(9)
O15 V3 V4 . 76.70(8)
O10 V3 V4 . 29.73(7)
O2 V3 V4 . 43.36(6)
O23 V3 V2 . 135.73(11)
O9 V3 V2 . 31.70(8)
O18 V3 V2 . 85.62(9)
O15 V3 V2 . 81.40(8)
O10 V3 V2 . 121.11(7)
O2 V3 V2 . 48.10(6)
V4 V3 V2 . 91.46(2)
O23 V3 V8 . 136.60(12)
O9 V3 V8 . 81.38(9)
O18 V3 V8 . 32.00(8)
O15 V3 V8 . 120.72(8)
O10 V3 V8 . 82.01(7)
O2 V3 V8 . 46.43(6)
V4 V3 V8 . 61.80(2)
V2 V3 V8 . 60.80(2)
O23 V3 V7 . 132.27(12)
O9 V3 V7 . 79.87(9)
O18 V3 V7 . 122.50(8)
O15 V3 V7 . 29.84(7)
O10 V3 V7 . 78.95(7)
O2 V3 V7 . 44.88(6)
V4 V3 V7 . 60.73(2)
V2 V3 V7 . 59.66(2)
V8 V3 V7 . 91.12(2)
O23 V3 Pt1 . 177.51(12)
O9 V3 Pt1 . 77.11(8)
O18 V3 Pt1 . 77.13(8)
O15 V3 Pt1 . 75.21(7)
O10 V3 Pt1 . 75.77(7)
O2 V3 Pt1 . 2.81(6)
V4 V3 Pt1 . 46.065(13)
V2 V3 Pt1 . 45.410(14)
V8 V3 Pt1 . 45.571(14)
V7 V3 Pt1 . 45.558(13)
O10 V4 O11 . 108.43(13)
O10 V4 O6 . 98.49(12)
O11 V4 O6 . 97.67(12)
O10 V4 O5 . 97.08(12)
O11 V4 O5 . 98.38(12)
O6 V4 O5 . 152.79(11)
O10 V4 O1 . 164.10(12)
O11 V4 O1 . 87.45(11)
O6 V4 O1 . 79.56(10)
O5 V4 O1 . 79.36(10)
O10 V4 O2 . 87.17(11)
O11 V4 O2 . 164.40(11)
O6 V4 O2 . 79.41(10)
O5 V4 O2 . 79.22(10)
O1 V4 O2 . 76.95(9)
O10 V4 V5 . 145.90(9)
O11 V4 V5 . 37.48(9)
O6 V4 V5 . 89.74(8)
O5 V4 V5 . 89.76(8)
O1 V4 V5 . 49.98(7)
O2 V4 V5 . 126.92(7)
O10 V4 V3 . 37.22(9)
O11 V4 V3 . 145.58(9)
O6 V4 V3 . 88.52(8)
O5 V4 V3 . 90.53(8)
O1 V4 V3 . 126.93(7)
O2 V4 V3 . 50.00(6)
V5 V4 V3 . 176.75(3)
O10 V4 Pt1 . 125.56(9)
O11 V4 Pt1 . 126.01(9)
O6 V4 Pt1 . 76.30(7)
O5 V4 Pt1 . 76.49(7)
O1 V4 Pt1 . 38.56(7)
O2 V4 Pt1 . 38.39(6)
V5 V4 Pt1 . 88.538(19)
V3 V4 Pt1 . 88.38(2)
O10 V4 V7 . 83.71(9)
O11 V4 V7 . 134.82(10)
O6 V4 V7 . 124.10(8)
O5 V4 V7 . 36.44(8)
O1 V4 V7 . 84.42(7)
O2 V4 V7 . 44.77(7)
V5 V4 V7 . 118.59(3)
V3 V4 V7 . 60.44(2)
Pt1 V4 V7 . 59.101(16)
O10 V4 V9 . 134.95(9)
O11 V4 V9 . 84.27(9)
O6 V4 V9 . 36.46(7)
O5 V4 V9 . 124.37(7)
O1 V4 V9 . 45.10(7)
O2 V4 V9 . 84.48(7)
V5 V4 V9 . 59.74(2)
V3 V4 V9 . 117.60(3)
Pt1 V4 V9 . 59.053(16)
V7 V4 V9 . 118.15(2)
O10 V4 V8 . 85.22(9)
O11 V4 V8 . 133.67(9)
O6 V4 V8 . 36.00(8)
O5 V4 V8 . 124.33(8)
O1 V4 V8 . 84.14(7)
O2 V4 V8 . 45.22(7)
V5 V4 V8 . 118.02(2)
V3 V4 V8 . 59.32(2)
Pt1 V4 V8 . 58.765(16)
V7 V4 V8 . 89.55(2)
V9 V4 V8 . 58.291(19)
O24 V5 O12 . 104.52(14)
O24 V5 O20 . 103.68(14)
O12 V5 O20 . 91.21(12)
O24 V5 O14 . 103.73(14)
O12 V5 O14 . 90.15(12)
O20 V5 O14 . 151.27(12)
O24 V5 O11 . 101.84(13)
O12 V5 O11 . 153.64(11)
O20 V5 O11 . 82.82(11)
O14 V5 O11 . 83.32(11)
O24 V5 O1 . 175.53(13)
O12 V5 O1 . 79.90(10)
O20 V5 O1 . 76.70(10)
O14 V5 O1 . 75.30(10)
O11 V5 O1 . 73.74(9)
O24 V5 V4 . 131.95(11)
O12 V5 V4 . 123.53(9)
O20 V5 V4 . 78.03(8)
O14 V5 V4 . 77.35(8)
O11 V5 V4 . 30.11(7)
O1 V5 V4 . 43.63(6)
O24 V5 V1 . 136.33(11)
O12 V5 V1 . 31.82(8)
O20 V5 V1 . 84.17(8)
O14 V5 V1 . 81.98(8)
O11 V5 V1 . 121.82(8)
O1 V5 V1 . 48.08(6)
V4 V5 V1 . 91.71(2)
O24 V5 V9 . 134.78(12)
O12 V5 V9 . 80.92(8)
O20 V5 V9 . 31.23(8)
O14 V5 V9 . 121.29(8)
O11 V5 V9 . 80.79(8)
O1 V5 V9 . 45.98(6)
V4 V5 V9 . 61.57(2)
V1 V5 V9 . 60.84(2)
O24 V5 V6 . 134.00(12)
O12 V5 V6 . 80.48(9)
O20 V5 V6 . 122.09(8)
O14 V5 V6 . 30.39(8)
O11 V5 V6 . 81.08(8)
O1 V5 V6 . 45.39(6)
V4 V5 V6 . 61.29(2)
V1 V5 V6 . 59.65(2)
V9 V5 V6 . 91.19(2)
O24 V5 Pt1 . 178.05(11)
O12 V5 Pt1 . 77.36(8)
O20 V5 Pt1 . 76.70(8)
O14 V5 Pt1 . 75.62(8)
O11 V5 Pt1 . 76.28(7)
O1 V5 Pt1 . 2.55(6)
V4 V5 Pt1 . 46.173(14)
V1 V5 Pt1 . 45.540(14)
V9 V5 Pt1 . 45.729(14)
V6 V5 Pt1 . 45.470(14)
O25 V6 O13 . 103.81(13)
O25 V6 O14 . 102.67(14)
O13 V6 O14 . 94.04(12)
O25 V6 O5 . 101.34(12)
O13 V6 O5 . 153.19(11)
O14 V6 O5 . 89.37(11)
O25 V6 O3 . 98.90(13)
O13 V6 O3 . 90.32(11)
O14 V6 O3 . 156.26(12)
O5 V6 O3 . 76.68(10)
O25 V6 O1 . 175.61(12)
O13 V6 O1 . 79.64(10)
O14 V6 O1 . 79.62(11)
O5 V6 O1 . 74.83(9)
O3 V6 O1 . 78.23(10)
O25 V6 V7 . 91.14(11)
O13 V6 V7 . 130.73(9)
O14 V6 V7 . 128.46(9)
O5 V6 V7 . 39.09(7)
O3 V6 V7 . 40.62(7)
O1 V6 V7 . 84.52(6)
O25 V6 Pt1 . 137.90(11)
O13 V6 Pt1 . 78.69(8)
O14 V6 Pt1 . 119.21(9)
O5 V6 Pt1 . 76.47(7)
O3 V6 Pt1 . 39.16(7)
O1 V6 Pt1 . 39.60(6)
V7 V6 Pt1 . 60.354(17)
O25 V6 V1 . 135.49(10)
O13 V6 V1 . 31.94(8)
O14 V6 V1 . 82.78(9)
O5 V6 V1 . 123.02(8)
O3 V6 V1 . 88.80(7)
O1 V6 V1 . 48.22(6)
V7 V6 V1 . 120.16(3)
Pt1 V6 V1 . 59.808(16)
O25 V6 V5 . 134.23(11)
O13 V6 V5 . 82.89(9)
O14 V6 V5 . 31.74(9)
O5 V6 V5 . 86.23(8)
O3 V6 V5 . 126.59(8)
O1 V6 V5 . 48.39(6)
V7 V6 V5 . 118.85(3)
Pt1 V6 V5 . 87.86(2)
V1 V6 V5 . 59.39(2)
O26 V7 O15 . 103.70(13)
O26 V7 O16 . 103.99(14)
O15 V7 O16 . 94.81(12)
O26 V7 O5 . 100.30(13)
O15 V7 O5 . 91.17(11)
O16 V7 O5 . 152.79(11)
O26 V7 O3 . 97.09(12)
O15 V7 O3 . 157.33(12)
O16 V7 O3 . 88.77(11)
O5 V7 O3 . 76.14(10)
O26 V7 O2 . 173.88(12)
O15 V7 O2 . 80.84(11)
O16 V7 O2 . 79.47(11)
O5 V7 O2 . 75.32(10)
O3 V7 O2 . 77.81(9)
O26 V7 V6 . 89.37(10)
O15 V7 V6 . 130.34(9)
O16 V7 V6 . 128.61(8)
O5 V7 V6 . 39.17(7)
O3 V7 V6 . 39.98(7)
O2 V7 V6 . 84.55(7)
O26 V7 Pt1 . 136.05(10)
O15 V7 Pt1 . 120.04(9)
O16 V7 Pt1 . 77.78(8)
O5 V7 Pt1 . 76.26(7)
O3 V7 Pt1 . 39.09(7)
O2 V7 Pt1 . 39.20(6)
V6 V7 Pt1 . 60.033(16)
O26 V7 V2 . 135.58(11)
O15 V7 V2 . 83.25(9)
O16 V7 V2 . 31.79(8)
O5 V7 V2 . 123.65(8)
O3 V7 V2 . 88.25(7)
O2 V7 V2 . 48.39(7)
V6 V7 V2 . 119.65(2)
Pt1 V7 V2 . 59.655(17)
O26 V7 V3 . 136.01(10)
O15 V7 V3 . 32.45(9)
O16 V7 V3 . 83.39(8)
O5 V7 V3 . 87.65(8)
O3 V7 V3 . 126.67(8)
O2 V7 V3 . 48.87(6)
V6 V7 V3 . 120.04(3)
Pt1 V7 V3 . 87.92(2)
V2 V7 V3 . 59.50(2)
O26 V7 V4 . 134.18(11)
O15 V7 V4 . 76.62(9)
O16 V7 V4 . 121.76(9)
O5 V7 V4 . 34.81(7)
O3 V7 V4 . 82.46(7)
O2 V7 V4 . 42.36(7)
V6 V7 V4 . 61.25(2)
Pt1 V7 V4 . 59.913(16)
V2 V7 V4 . 90.24(2)
V3 V7 V4 . 58.83(2)
O27 V8 O17 . 105.25(13)
O27 V8 O18 . 103.02(13)
O17 V8 O18 . 94.17(12)
O27 V8 O6 . 101.22(13)
O17 V8 O6 . 152.09(11)
O18 V8 O6 . 88.30(11)
O27 V8 O4 . 98.35(12)
O17 V8 O4 . 91.43(11)
O18 V8 O4 . 155.59(12)
O6 V8 O4 . 76.00(10)
O27 V8 O2 . 174.58(12)
O17 V8 O2 . 78.93(11)
O18 V8 O2 . 79.87(11)
O6 V8 O2 . 74.15(10)
O4 V8 O2 . 77.94(9)
O27 V8 V9 . 90.54(10)
O17 V8 V9 . 131.21(8)
O18 V8 V9 . 127.33(9)
O6 V8 V9 . 39.03(7)
O4 V8 V9 . 40.09(7)
O2 V8 V9 . 84.09(6)
O27 V8 Pt1 . 137.43(10)
O17 V8 Pt1 . 78.76(8)
O18 V8 Pt1 . 119.13(9)
O6 V8 Pt1 . 75.82(7)
O4 V8 Pt1 . 39.22(7)
O2 V8 Pt1 . 39.29(6)
V9 V8 Pt1 . 60.091(16)
O27 V8 V3 . 133.93(10)
O17 V8 V3 . 81.63(8)
O18 V8 V3 . 31.21(9)
O6 V8 V3 . 86.41(7)
O4 V8 V3 . 127.35(8)
O2 V8 V3 . 49.46(6)
V9 V8 V3 . 119.40(3)
Pt1 V8 V3 . 88.60(2)
O27 V8 V2 . 136.74(10)
O17 V8 V2 . 31.60(8)
O18 V8 V2 . 83.79(9)
O6 V8 V2 . 121.82(8)
O4 V8 V2 . 88.72(7)
O2 V8 V2 . 47.70(7)
V9 V8 V2 . 119.38(2)
Pt1 V8 V2 . 59.289(17)
V3 V8 V2 . 59.53(2)
O27 V8 V4 . 134.15(10)
O17 V8 V4 . 120.60(9)
O18 V8 V4 . 74.73(9)
O6 V8 V4 . 33.95(7)
O4 V8 V4 . 81.96(7)
O2 V8 V4 . 41.85(7)
V9 V8 V4 . 60.519(19)
Pt1 V8 V4 . 59.579(16)
V3 V8 V4 . 58.88(2)
V2 V8 V4 . 89.05(2)
O28 V9 O20 . 104.09(13)
O28 V9 O19 . 103.45(13)
O20 V9 O19 . 94.99(12)
O28 V9 O6 . 101.66(12)
O20 V9 O6 . 90.33(11)
O19 V9 O6 . 152.18(11)
O28 V9 O4 . 96.30(13)
O20 V9 O4 . 157.32(11)
O19 V9 O4 . 89.74(11)
O6 V9 O4 . 75.73(10)
O28 V9 O1 . 173.88(12)
O20 V9 O1 . 81.06(10)
O19 V9 O1 . 79.15(10)
O6 V9 O1 . 74.74(10)
O4 V9 O1 . 78.08(9)
O28 V9 V8 . 89.57(10)
O20 V9 V8 . 129.43(9)
O19 V9 V8 . 129.28(9)
O6 V9 V8 . 39.10(7)
O4 V9 V8 . 39.74(7)
O1 V9 V8 . 84.55(6)
O28 V9 Pt1 . 135.31(11)
O20 V9 Pt1 . 120.42(9)
O19 V9 Pt1 . 78.01(8)
O6 V9 Pt1 . 75.77(7)
O4 V9 Pt1 . 39.23(7)
O1 V9 Pt1 . 39.37(6)
V8 V9 Pt1 . 59.986(16)
O28 V9 V5 . 136.34(11)
O20 V9 V5 . 32.50(8)
O19 V9 V5 . 83.03(8)
O6 V9 V5 . 87.05(8)
O4 V9 V5 . 127.14(7)
O1 V9 V5 . 49.11(6)
V8 V9 V5 . 119.86(2)
Pt1 V9 V5 . 88.34(2)
O28 V9 V1 . 135.49(10)
O20 V9 V1 . 83.87(8)
O19 V9 V1 . 32.15(8)
O6 V9 V1 . 122.28(8)
O4 V9 V1 . 88.55(7)
O1 V9 V1 . 47.59(6)
V8 V9 V1 . 119.27(3)
Pt1 V9 V1 . 59.295(16)
V5 V9 V1 . 59.44(2)
O28 V9 V4 . 135.28(10)
O20 V9 V4 . 76.28(8)
O19 V9 V4 . 121.19(8)
O6 V9 V4 . 34.44(7)
O4 V9 V4 . 82.30(7)
O1 V9 V4 . 42.14(6)
V8 V9 V4 . 61.191(19)
Pt1 V9 V4 . 59.772(16)
V5 V9 V4 . 58.686(19)
V1 V9 V4 . 89.23(2)
Pt1 O1 V4 . 99.19(10)
Pt1 O1 V9 . 94.39(10)
V4 O1 V9 . 92.76(10)
Pt1 O1 V6 . 93.82(10)
V4 O1 V6 . 93.01(9)
V9 O1 V6 . 169.09(12)
Pt1 O1 V1 . 91.55(9)
V4 O1 V1 . 169.24(13)
V9 O1 V1 . 86.93(8)
V6 O1 V1 . 85.67(9)
Pt1 O1 V5 . 174.41(12)
V4 O1 V5 . 86.39(9)
V9 O1 V5 . 84.91(9)
V6 O1 V5 . 86.22(9)
V1 O1 V5 . 82.87(8)
Pt1 O2 V4 . 99.33(10)
Pt1 O2 V7 . 95.09(10)
V4 O2 V7 . 92.87(10)
Pt1 O2 V8 . 93.83(9)
V4 O2 V8 . 92.93(10)
V7 O2 V8 . 168.43(12)
Pt1 O2 V2 . 91.48(10)
V4 O2 V2 . 169.19(12)
V7 O2 V2 . 86.07(9)
V8 O2 V2 . 86.35(9)
Pt1 O2 V3 . 173.80(14)
V4 O2 V3 . 86.64(9)
V7 O2 V3 . 86.25(8)
V8 O2 V3 . 84.11(8)
V2 O2 V3 . 82.56(8)
Pt1 O3 V6 . 101.36(11)
Pt1 O3 V7 . 100.87(11)
V6 O3 V7 . 99.40(11)
Pt1 O4 V8 . 101.24(11)
Pt1 O4 V9 . 100.88(11)
V8 O4 V9 . 100.17(11)
V4 O5 V7 . 108.75(12)
V4 O5 V6 . 109.54(12)
V7 O5 V6 . 101.74(11)
V4 O6 V9 . 109.10(12)
V4 O6 V8 . 110.04(12)
V9 O6 V8 . 101.86(11)
Pt1 O7 V2 . 101.17(12)
Pt1 O7 H7 . 121(5)
V2 O7 H7 . 99(5)
Pt1 O8 V1 . 101.55(12)
Pt1 O8 H8 . 108(6)
V1 O8 H8 . 107(6)
V3 O9 V2 . 117.66(14)
V4 O10 V3 . 113.05(13)
V4 O11 V5 . 112.42(13)
V5 O12 V1 . 117.00(13)
V6 O13 V1 . 117.01(13)
V6 O14 V5 . 117.87(14)
V7 O15 V3 . 117.71(13)
V2 O16 V7 . 116.38(14)
V8 O17 V2 . 118.38(14)
V8 O17 O21 3_666 106.13(12)
V2 O17 O21 3_666 129.86(13)
V3 O18 V8 . 116.79(14)
V9 O19 V1 . 116.81(13)
V9 O20 V5 . 116.27(14)
N1 C1 N2 . 120.7(4)
N1 C1 N3 . 119.8(4)
N2 C1 N3 . 119.4(4)
C1 N1 H1A . 120.0
C1 N1 H1B . 120.0
H1A N1 H1B . 120.0
C1 N2 H2A . 120.0
C1 N2 H2B . 120.0
H2A N2 H2B . 120.0
C1 N3 H3A . 120.0
C1 N3 H3B . 120.0
H3A N3 H3B . 120.0
N6 C2 N5 . 120.2(4)
N6 C2 N4 . 120.1(4)
N5 C2 N4 . 119.7(4)
C2 N4 H4A . 120.0
C2 N4 H4B . 120.0
H4A N4 H4B . 120.0
C2 N5 H5A . 120.0
C2 N5 H5B . 120.0
H5A N5 H5B . 120.0
C2 N6 H6A . 120.0
C2 N6 H6B . 120.0
H6A N6 H6B . 120.0
N8 C3 N9 . 120.7(4)
N8 C3 N7 . 119.5(4)
N9 C3 N7 . 119.8(4)
C3 N7 H7A . 120.0
C3 N7 H7B . 120.0
H7A N7 H7B . 120.0
C3 N8 H8A . 120.0
C3 N8 H8B . 120.0
H8A N8 H8B . 120.0
C3 N9 H9A . 120.0
C3 N9 H9B . 120.0
H9A N9 H9B . 120.0
N10 C4 N12 . 120.6(5)
N10 C4 N11 . 119.9(5)
N12 C4 N11 . 119.4(5)
C4 N10 H10A . 120.0
C4 N10 H10B . 120.0
H10A N10 H10B . 120.0
C4 N11 H11A . 120.0
C4 N11 H11B . 120.0
H11A N11 H11B . 120.0
C4 N12 H12A . 120.0
C4 N12 H12B . 120.0
H12A N12 H12B . 120.0
N14 C5 N13 . 120.8(4)
N14 C5 N15 . 120.0(4)
N13 C5 N15 . 119.2(4)
C5 N13 H13A . 120.0
C5 N13 H13B . 120.0
H13A N13 H13B . 120.0
C5 N14 H14A . 120.0
C5 N14 H14B . 120.0
H14A N14 H14B . 120.0
C5 N15 H15A . 120.0
C5 N15 H15B . 120.0
H15A N15 H15B . 120.0

loop_
_geom_bond_atom_site_label_1
_geom_bond_atom_site_label_2
_geom_bond_site_symmetry_2
_geom_bond_distance
Pt1 O2 . 1.981(2)
Pt1 O1 . 1.988(2)
Pt1 O8 . 2.001(3)
Pt1 O3 . 2.004(2)
Pt1 O7 . 2.005(3)
Pt1 O4 . 2.012(2)
Pt1 V6 . 3.1116(6)
Pt1 V2 . 3.1122(7)
Pt1 V1 . 3.1139(6)
Pt1 V8 . 3.1212(6)
Pt1 V7 . 3.1216(6)
Pt1 V9 . 3.1245(6)
V1 O21 . 1.598(3)
V1 O12 . 1.850(3)
V1 O13 . 1.861(3)
V1 O19 . 1.890(3)
V1 O8 . 2.019(3)
V1 O1 . 2.344(2)
V1 V5 . 3.1259(9)
V1 V6 . 3.1343(9)
V1 V9 . 3.1701(9)
V2 O22 . 1.608(3)
V2 O16 . 1.844(3)
V2 O9 . 1.857(3)
V2 O17 . 1.888(3)
V2 O7 . 2.024(3)
V2 O2 . 2.350(3)
V2 V3 . 3.1303(9)
V2 V7 . 3.1355(10)
V2 V8 . 3.1705(9)
V3 O23 . 1.603(3)
V3 O9 . 1.801(3)
V3 O18 . 1.820(3)
V3 O15 . 1.923(3)
V3 O10 . 2.051(3)
V3 O2 . 2.395(2)
V3 V4 . 3.1207(9)
V3 V8 . 3.1349(9)
V3 V7 . 3.1724(9)
V4 O10 . 1.682(2)
V4 O11 . 1.683(3)
V4 O6 . 1.910(3)
V4 O5 . 1.918(3)
V4 O1 . 2.144(2)
V4 O2 . 2.146(3)
V4 V5 . 3.1007(9)
V4 V7 . 3.1813(9)
V4 V9 . 3.1917(8)
V4 V8 . 3.2127(9)
V5 O24 . 1.586(3)
V5 O12 . 1.816(3)
V5 O20 . 1.878(3)
V5 O14 . 1.890(3)
V5 O11 . 2.041(3)
V5 O1 . 2.379(3)
V5 V9 . 3.1350(9)
V5 V6 . 3.1752(10)
V6 O25 . 1.613(3)
V6 O13 . 1.814(2)
V6 O14 . 1.817(3)
V6 O5 . 1.999(2)
V6 O3 . 2.018(3)
V6 O1 . 2.265(3)
V6 V7 . 3.0983(9)
V7 O26 . 1.614(3)
V7 O15 . 1.783(3)
V7 O16 . 1.846(3)
V7 O5 . 1.995(3)
V7 O3 . 2.045(2)
V7 O2 . 2.243(3)
V8 O27 . 1.610(3)
V8 O17 . 1.803(3)
V8 O18 . 1.861(3)
V8 O6 . 2.010(3)
V8 O4 . 2.026(2)
V8 O2 . 2.283(3)
V8 V9 . 3.1192(9)
V9 O28 . 1.603(3)
V9 O20 . 1.813(3)
V9 O19 . 1.832(2)
V9 O6 . 2.007(2)
V9 O4 . 2.041(3)
V9 O1 . 2.263(3)
O7 H7 . 0.73(6)
O8 H8 . 0.77(7)
O17 O21 3_666 2.869(4)
C1 N1 . 1.313(5)
C1 N2 . 1.321(5)
C1 N3 . 1.321(6)
N1 H1A . 0.8800
N1 H1B . 0.8800
N2 H2A . 0.8800
N2 H2B . 0.8800
N3 H3A . 0.8800
N3 H3B . 0.8800
C2 N6 . 1.303(6)
C2 N5 . 1.330(5)
C2 N4 . 1.342(5)
N4 H4A . 0.8800
N4 H4B . 0.8800
N5 H5A . 0.8800
N5 H5B . 0.8800
N6 H6A . 0.8800
N6 H6B . 0.8800
C3 N8 . 1.313(5)
C3 N9 . 1.316(5)
C3 N7 . 1.337(5)
N7 H7A . 0.8800
N7 H7B . 0.8800
N8 H8A . 0.8800
N8 H8B . 0.8800
N9 H9A . 0.8800
N9 H9B . 0.8800
C4 N10 . 1.310(6)
C4 N12 . 1.312(6)
C4 N11 . 1.331(6)
N10 H10A . 0.8800
N10 H10B . 0.8800
N11 H11A . 0.8800
N11 H11B . 0.8800
N12 H12A . 0.8800
N12 H12B . 0.8800
C5 N14 . 1.304(6)
C5 N13 . 1.313(6)
C5 N15 . 1.321(6)
N13 H13A . 0.8800
N13 H13B . 0.8800
N14 H14A . 0.8800
N14 H14B . 0.8800
N15 H15A . 0.8800
N15 H15B . 0.8800

loop_
_geom_hbond_atom_site_label_D
_geom_hbond_atom_site_label_H
_geom_hbond_atom_site_label_A
_geom_hbond_site_symmetry_A
_geom_hbond_distance_DH
_geom_hbond_distance_HA
_geom_hbond_distance_DA
_geom_hbond_angle_DHA
O7 H7 O19 3_666 0.73(6) 2.06(6) 2.718(4) 152(7)
O8 H8 O4 3_666 0.77(7) 1.87(8) 2.626(4) 165(8)
N1 H1A O26 2_545 0.88 2.11 2.916(5) 152.7
N1 H1B O17 1_455 0.88 2.18 2.970(5) 149.3
N2 H2A O25 2_545 0.88 1.99 2.863(5) 173.3
N2 H2B O12 . 0.88 2.39 3.105(5) 138.2
N3 H3A O22 1_455 0.88 2.19 2.973(5) 147.8
N3 H3B O21 . 0.88 2.23 3.018(5) 149.3
N4 H4A O15 1_455 0.88 2.44 3.224(5) 148.6
N4 H4B O28 2 0.88 2.30 2.985(5) 134.3
N5 H5A O14 . 0.88 2.06 2.932(5) 172.8
N5 H5B O28 2 0.88 2.10 2.830(5) 140.3
N6 H6A O12 . 0.88 2.07 2.899(5) 156.4
N6 H6B O9 1_455 0.88 1.86 2.737(5) 171.1
N7 H7A O21 2_545 0.88 2.35 3.084(5) 141.5
N7 H7B O26 3_665 0.88 2.36 3.179(5) 154.2
N8 H8A O20 . 0.88 2.12 2.942(5) 154.4
N8 H8B O13 2_545 0.88 2.04 2.890(4) 160.8
N9 H9A O11 . 0.88 2.20 3.025(5) 156.7
N9 H9B O15 3_665 0.88 2.19 2.936(5) 142.2
N10 H10A O3 . 0.88 2.07 2.892(5) 155.5
N10 H10B N7 2 0.88 2.62 3.349(6) 140.5
N11 H11A O23 4_576 0.88 2.40 3.171(5) 146.9
N11 H11B O23 2_655 0.88 2.06 2.923(6) 168.3
N12 H12A O26 . 0.88 2.46 3.159(5) 136.8
N12 H12B O18 2_655 0.88 2.24 3.063(5) 156.5
N13 H13A O6 . 0.88 2.42 3.216(5) 149.8
N13 H13B O16 2_645 0.88 2.14 2.892(5) 143.3
N14 H14A O10 . 0.88 2.02 2.876(5) 165.4
N14 H14B O14 3_665 0.88 2.17 2.947(5) 147.0
N15 H15A O25 3_665 0.88 2.17 3.034(5) 168.8
N15 H15B O22 2_645 0.88 2.05 2.911(5) 166.9
